data_7045607
loop_
_publ_author_name
'Fan, Xiao-Ying'
'Guo, Heng'
'Lv, Jing-Hua'
'Yu, Kai'
'Su, Zhan-Hua'
'Wang, Lu'
'Wang, Chun-Mei'
'Zhou, Bai-Bin'

_publ_section_title
;
 Efficient and robust photocatalysts based on
 {P<sub>2</sub>W<sub>18</sub>} modified by an Ag complex.
;
_journal_issue 12
_journal_name_full 'Dalton transactions (Cambridge, England : 2003)'
_journal_page_first 4273
_journal_page_last 4281
_journal_paper_doi 10.1039/c8dt00229k
_journal_volume 47
_journal_year 2018
_chemical_formula_moiety 'O62 P2 W18, 0.5(C10 H14 Ag N4), 0.5(C10 H16 Ag N4), C10 H14 N4,'
_chemical_formula_sum 'C30 H43 Ag N12 O63 P2 W18 en lv so t'
_chemical_formula_weight 5058.69
_space_group_crystal_system triclinic
_space_group_IT_number 2
_space_group_name_Hall '-P 1'
_space_group_name_H-M_alt 'P -1'
_symmetry_space_group_name_Hall '-P 1'
_symmetry_space_group_name_H-M 'P -1'
_atom_sites_solution_hydrogens mixed
_audit_creation_date 2018-01-29
_audit_creation_method
;
Olex2 1.2
(compiled 2017.01.04 svn.r3372 for OlexSys, GUI svn.r5292)
;
_audit_update_record
;
2018-02-05 deposited with the CCDC.
2018-02-12 downloaded from the CCDC.
;
_cell_angle_alpha 71.8570(10)
_cell_angle_beta 86.2520(10)
_cell_angle_gamma 73.1560(10)
_cell_formula_units_Z 2
_cell_length_a 13.6198(16)
_cell_length_b 14.9084(17)
_cell_length_c 22.869(3)
_cell_measurement_reflns_used 8750
_cell_measurement_temperature 296(2)
_cell_measurement_theta_max 28.32
_cell_measurement_theta_min 2.31
_cell_volume 4221.8(9)
_computing_cell_refinement 'SAINT V8.18C (?, 2016)'
_computing_data_reduction 'SAINT V8.18C (?, 2016)'
_computing_molecular_graphics 'Olex2 (Dolomanov et al., 2009)'
_computing_publication_material 'Olex2 (Dolomanov et al., 2009)'
_computing_structure_refinement 'XL (Sheldrick, 2008)'
_diffrn_ambient_temperature 296.15
_diffrn_measured_fraction_theta_full 0.997
_diffrn_measured_fraction_theta_max 0.947
_diffrn_measurement_device_type 'CCD area detector'
_diffrn_measurement_method 'phi and omega scans'
_diffrn_radiation_monochromator graphite
_diffrn_radiation_type MoK\a
_diffrn_radiation_wavelength 0.71073
_diffrn_reflns_av_R_equivalents 0.0438
_diffrn_reflns_av_unetI/netI 0.0812
_diffrn_reflns_Laue_measured_fraction_full 0.997
_diffrn_reflns_Laue_measured_fraction_max 0.947
_diffrn_reflns_limit_h_max 18
_diffrn_reflns_limit_h_min -17
_diffrn_reflns_limit_k_max 19
_diffrn_reflns_limit_k_min -18
_diffrn_reflns_limit_l_max 30
_diffrn_reflns_limit_l_min -28
_diffrn_reflns_number 31658
_diffrn_reflns_point_group_measured_fraction_full 0.997
_diffrn_reflns_point_group_measured_fraction_max 0.947
_diffrn_reflns_theta_full 25.242
_diffrn_reflns_theta_max 28.453
_diffrn_reflns_theta_min 2.240
_diffrn_source 'fine-focus sealed tube'
_exptl_absorpt_coefficient_mu 24.778
_exptl_absorpt_correction_T_max 0.018
_exptl_absorpt_correction_T_min 0.011
_exptl_absorpt_correction_type multi-scan
_exptl_absorpt_process_details SADABS
_exptl_crystal_colour Yellow
_exptl_crystal_density_diffrn 3.980
_exptl_crystal_description block
_exptl_crystal_F_000 4440.0
_exptl_crystal_size_max 0.20
_exptl_crystal_size_mid 0.18
_exptl_crystal_size_min 0.16
_platon_squeeze_details
;
TITL GH744_0m  P -1         R = 0.06
CELL   13.6198   14.9084   22.8690     71.86     86.25     73.16
SPGR P-1
# Solvent Accessible Volume =       314
# Electrons Found in S.A.V. =       146
# Note: Atoms in Void are Labelled as Cxxx and Qxxx for all Others
C101 0.935 0.449 0.179 !       6.33 eA-3
C102 0.932 0.564 0.106 !       5.83 eA-3
Q103 0.417 0.543 0.357 !       5.81 eA-3
Q104 0.530 0.810 0.304 !       5.77 eA-3
Q105 0.157 0.706 0.149 !       5.65 eA-3
C106 0.017 0.420 0.158 !       5.56 eA-3
Q107 0.409 0.577 0.406 !       5.50 eA-3
Q108 0.516 0.873 0.216 !       5.47 eA-3
Q109 0.433 0.483 0.439 !       5.47 eA-3
Q110 0.161 0.594 0.352 !       5.43 eA-3
Q111 0.014 0.703 0.204 !       5.42 eA-3
Q112 0.144 0.782 0.448 !       5.39 eA-3
Q113 0.150 0.768 0.376 !       5.39 eA-3
Q114 0.384 0.796 0.367 !       5.36 eA-3
Q115 0.569 0.565 0.291 !       5.34 eA-3
Q116 0.553 0.607 0.213 !       5.33 eA-3
Q117 0.101 0.018 0.088 !       5.31 eA-3
C118 0.027 0.452 0.116 !       5.29 eA-3
Q119 0.038 0.642 0.283 !       5.22 eA-3
Q120 0.126 0.845 0.357 !       5.18 eA-3
Q121 0.093 0.049 0.140 !       5.18 eA-3
Q122 1.003 0.748 0.241 !       5.17 eA-3
Q123 0.400 0.732 0.455 !       5.17 eA-3
Q124 0.188 0.435 0.242 !       5.14 eA-3
Q125 0.238 0.111 0.227 !       5.09 eA-3
Q126 0.456 0.362 0.325 !       5.08 eA-3
Q127 0.137 0.769 0.070 !       4.95 eA-3
Q128 0.177 0.470 0.297 !       4.92 eA-3
Q129 0.221 0.170 0.148 !       4.90 eA-3
Q130 0.203 0.394 0.318 !       4.89 eA-3
C131 0.982 0.483 0.141 !       4.88 eA-3
Q132 0.042 0.606 0.242 !       4.87 eA-3
Q133 0.978 0.953 0.220 !       4.87 eA-3
Q134 0.379 0.969 0.316 !       4.86 eA-3
Q135 0.203 0.379 0.250 !       4.84 eA-3
Q136 0.385 0.970 0.085 !       4.82 eA-3
Q137 0.185 0.501 0.385 !       4.82 eA-3
Q138 0.112 0.971 0.160 !       4.79 eA-3
Q139 0.180 0.532 0.430 !       4.77 eA-3
Q140 0.398 0.902 0.173 !       4.73 eA-3
Q141 0.433 0.689 0.070 !       4.71 eA-3
Q142 0.540 0.781 0.251 !       4.70 eA-3
Q143 0.374 0.985 0.149 !       4.68 eA-3
Q144 0.409 0.721 0.377 !       4.65 eA-3
Q145 0.456 0.439 0.409 !       4.65 eA-3
Q146 0.123 0.936 0.116 !       4.64 eA-3
Q147 0.117 0.875 0.408 !       4.59 eA-3
Q148 0.423 0.858 0.147 !       4.55 eA-3
Q149 0.438 0.439 0.282 !       4.52 eA-3
Q150 0.368 0.018 0.356 !       4.49 eA-3
Q151 0.435 0.654 0.157 !       4.47 eA-3
Q152 0.181 0.528 0.350 !       4.45 eA-3
Q153 0.325 0.457 0.187 !       4.43 eA-3
Q154 0.547 0.642 0.273 !       4.41 eA-3
Q155 0.979 0.937 0.303 !       4.40 eA-3
C156 0.052 0.471 0.090 !       4.39 eA-3
Q157 0.450 0.395 0.242 !       4.37 eA-3
Q158 0.359 0.857 0.389 !       4.37 eA-3
Q159 0.965 0.984 0.266 !       4.36 eA-3
Q160 0.530 0.674 0.231 !       4.33 eA-3
Q161 0.907 0.433 0.219 !       4.31 eA-3
Q162 0.154 0.627 0.397 !       4.30 eA-3
Q163 0.121 0.015 0.307 !       4.30 eA-3
Q164 0.413 0.722 0.141 !       4.27 eA-3
Q165 0.346 0.077 0.353 !       4.23 eA-3
Q166 0.573 0.547 0.224 !       4.23 eA-3
Q167 0.300 0.534 0.157 !       4.23 eA-3
Q168 0.513 0.891 0.282 !       4.22 eA-3
Q169 0.133 0.779 0.141 !       4.22 eA-3
Q170 0.446 0.470 0.363 !       4.20 eA-3
Q171 0.307 0.500 0.109 !       4.20 eA-3
Q172 0.408 0.545 0.445 !       4.20 eA-3
Q173 0.993 0.892 0.226 !       4.13 eA-3
Q174 0.467 0.328 0.258 !       4.13 eA-3
Q175 0.202 0.641 0.140 !       4.12 eA-3
Q176 0.088 0.126 0.343 !       4.12 eA-3
Q177 0.010 0.703 0.280 !       4.08 eA-3
Q178 0.408 0.889 0.109 !       4.07 eA-3
Q179 0.379 0.814 0.432 !       4.05 eA-3
Q180 0.155 0.701 0.076 !       4.04 eA-3
Q181 0.168 0.733 0.420 !       4.03 eA-3
Q182 0.068 0.581 0.268 !       4.02 eA-3
Q183 0.898 0.389 0.242 !       4.01 eA-3
Q184 0.479 0.297 0.304 !       3.99 eA-3
Q185 0.205 0.221 0.171 !       3.93 eA-3
Q186 0.996 0.894 0.299 !       3.91 eA-3
Q187 0.252 0.063 0.198 !       3.89 eA-3
Q188 0.015 0.844 0.274 !       3.86 eA-3
Q189 0.328 0.437 0.123 !       3.85 eA-3
Q190 0.467 0.594 0.136 !       3.83 eA-3
C191 0.979 0.575 0.079 !       3.83 eA-3
Q192 0.349 0.061 0.281 !       3.75 eA-3
Q193 0.100 0.092 0.283 !       3.73 eA-3
Q194 0.028 0.672 0.197 !       3.65 eA-3
Q195 0.421 0.688 0.423 !       3.63 eA-3
Q196 0.111 0.046 0.367 !       3.63 eA-3
C197 0.134 0.513 0.010 !       3.63 eA-3
C198 0.315 0.341-0.003 !       3.60 eA-3
Q199 0.303 0.517 0.187 !       3.58 eA-3
;
_refine_diff_density_max 5.227
_refine_diff_density_min -5.549
_refine_diff_density_rms 0.655
_refine_ls_extinction_method none
_refine_ls_goodness_of_fit_ref 1.023
_refine_ls_hydrogen_treatment constr
_refine_ls_matrix_type full
_refine_ls_number_parameters 1138
_refine_ls_number_reflns 20174
_refine_ls_number_restraints 309
_refine_ls_restrained_S_all 1.017
_refine_ls_R_factor_all 0.0829
_refine_ls_R_factor_gt 0.0616
_refine_ls_shift/su_max 0.001
_refine_ls_shift/su_mean 0.000
_refine_ls_structure_factor_coef Fsqd
_refine_ls_weighting_details 'w=1/[\s^2^(Fo^2^)+(0.1091P)^2^] where P=(Fo^2^+2Fc^2^)/3'
_refine_ls_weighting_scheme calc
_refine_ls_wR_factor_gt 0.1639
_refine_ls_wR_factor_ref 0.1822
_reflns_Friedel_coverage 0.000
_reflns_number_gt 14934
_reflns_number_total 21294
_reflns_threshold_expression 'I > 2\s(I)'
_cod_data_source_file c8dt00229k2.cif
_cod_data_source_block 2_0m
_cod_depositor_comments 'Adding full bibliography for 7045606--7045607.cif.'
_cod_original_cell_volume 4221.8(8)
_cod_original_formula_sum 'C30 H43 Ag N12 O63 P2 W18 solvent'
_cod_database_code 7045607
_shelx_shelxl_version_number 2014/7
_shelx_space_group_comment
;
The symmetry employed for this shelxl refinement is uniquely defined
by the following loop, which should always be used as a source of
symmetry information in preference to the above space-group names.
They are only intended as comments.
;
_shelx_estimated_absorpt_t_max 0.018
_shelx_estimated_absorpt_t_min 0.011
_exptl_absorpt_special_details
; 
 "SADABS v.2.10 (Bruker, 2003) was used for absorption correction. R(int) was 0.0928 before and 0.0438 after correction. The Ratio of minimum to maximum transmission is 0.6111. The \l/2 correction factor is 0.0015." 
;
_olex2_refinement_description
;
1. Fixed Uiso
 At 1.2 times of:
  All C(H) groups, All C(H,H) groups, All O(H,H) groups
 At 1.5 times of:
  All C(H,H,H) groups
2. Restrained distances
 C4-C5
 1.5 with sigma of 0.02
 N2-C11
 1.33 with sigma of 0.02
 N2-C13
 1.33 with sigma of 0.02
 C13-C12
 1.33 with sigma of 0.02
 C11-N1
 1.33 with sigma of 0.02
 C12-N1
 1.33 with sigma of 0.02
 O50-N8
 2.93 with sigma of 0.02
3. Restrained planarity
 N1, C12, C13, N2, C11
 with sigma of 0.1
4. Rigid bond restraints
 N9, C30, C28, C29, N10
 with sigma for 1-2 distances of 0.01 and sigma for 1-3 distances of 0.01
 N1, C12, C13, N2, C11
 with sigma for 1-2 distances of 0.01 and sigma for 1-3 distances of 0.01
 N4, C20
 with sigma for 1-2 distances of 0.001 and sigma for 1-3 distances of 0.001
 C15, C16
 with sigma for 1-2 distances of 0.001 and sigma for 1-3 distances of 0.001
 C16, C17
 with sigma for 1-2 distances of 0.02 and sigma for 1-3 distances of 0.02
 N11, C4
 with sigma for 1-2 distances of 0.02 and sigma for 1-3 distances of 0.02
5. Uiso/Uaniso restraints and constraints
N9 \\sim C30 \\sim C28 \\sim C29 \\sim N10: within 3.8A with sigma of 0.04 and
sigma for terminal atoms of 0.08
N1 \\sim C12 \\sim C13 \\sim N2 \\sim C11: within 3.8A with sigma of 0.04 and
sigma for terminal atoms of 0.08
O20: within 3.8A with sigma of 0.01 and sigma for terminal atoms of 0.02
N11 \\sim C4: within 2A with sigma of 0.02 and sigma for terminal atoms of 0.04
Uanis(O32) \\sim Ueq, Uanis(O4) \\sim Ueq, Uanis(N10) \\sim Ueq, Uanis(O24)
\\sim Ueq, Uanis(O25) \\sim Ueq, Uanis(C5) \\sim Ueq, Uanis(C10) \\sim Ueq,
Uanis(C13) \\sim Ueq, Uanis(O33) \\sim Ueq, Uanis(O39) \\sim Ueq, Uanis(C11)
\\sim Ueq, Uanis(C14) \\sim Ueq, Uanis(C9) \\sim Ueq, Uanis(N2) \\sim Ueq: with
sigma of 0.01 and sigma for terminal atoms of 0.02
Uanis(C4) \\sim Ueq, Uanis(O1) \\sim Ueq, Uanis(O14) \\sim Ueq: with sigma of
0.001 and sigma for terminal atoms of 0.002
Uanis(O20) \\sim Ueq: with sigma of 0.001 and sigma for terminal atoms of 0.002
Uanis(O4) \\sim Ueq: with sigma of 0.001 and sigma for terminal atoms of 0.002
Uanis(O27) \\sim Ueq: with sigma of 0.001 and sigma for terminal atoms of 0.002
Uanis(N8) \\sim Ueq: with sigma of 0.001 and sigma for terminal atoms of 0.002
Uanis(O6) \\sim Ueq: with sigma of 0.001 and sigma for terminal atoms of 0.002
Uanis(O7) \\sim Ueq: with sigma of 0.001 and sigma for terminal atoms of 0.002
Uanis(O16) \\sim Ueq: with sigma of 0.001 and sigma for terminal atoms of 0.002
Uanis(C26) \\sim Ueq: with sigma of 0.001 and sigma for terminal atoms of 0.002
Uanis(O21) \\sim Ueq: with sigma of 0.001 and sigma for terminal atoms of 0.002
6.a Riding coordinates:
 O63(H63A,H63B)
6.b Secondary CH2 refined with riding coordinates:
 C24(H24A,H24B), C25(H25A,H25B), C27(H27A,H27B), C17(H17A,H17B), C26(H26A,
 H26B), C15(H15A,H15B), C4(H4A,H4B), C14(H14A,H14B), C16(H16A,H16B), C10(H10A,
 H10B), C9(H9A,H9B)
6.c Me refined with riding coordinates:
 C5(H5A,H5B,H5C)
6.d Aromatic/amide H refined with riding coordinates:
 C20(H20), C8(H8), C7(H7), C19(H19), C18(H18), C6(H6), C30(H30), C23(H23),
 C28(H28), C3(H3), C29(H29), C2(H2), C1(H1), C12(H12), C13(H13), C11(H11)
;
_platon_squeeze_void_probe_radius 1.20
_olex2_submission_special_instructions 'No special instructions were received'

loop_
_space_group_symop_operation_xyz
'x, y, z'
'-x, -y, -z'

loop_
_atom_site_label
_atom_site_type_symbol
_atom_site_fract_x
_atom_site_fract_y
_atom_site_fract_z
_atom_site_U_iso_or_equiv
_atom_site_adp_type
_atom_site_occupancy
_atom_site_site_symmetry_order
_atom_site_calc_flag
_atom_site_refinement_flags_posn
_atom_site_refinement_flags_adp
_atom_site_refinement_flags_occupancy
C20 C 0.2856(16) 0.2486(14) 0.4343(7) 0.033(4) Uani 1 1 d . U .
H20 H 0.3176 0.2648 0.3968 0.040 Uiso 1 1 calc R . .
N1 N 0.1756(18) 0.558(2) 0.5988(10) 0.085(6) Uani 1 1 d D U .
O62 O 0.0539(10) 0.8130(9) 0.4657(6) 0.034(3) Uani 1 1 d . . .
O26 O 0.1914(8) 0.6871(7) 0.2169(5) 0.018(2) Uani 1 1 d . . .
O27 O 0.1622(8) 0.8924(8) 0.2284(4) 0.018(2) Uani 1 1 d . U .
W1 W 0.52423(5) 0.84156(5) 0.26040(3) 0.01928(14) Uani 1 1 d . . .
W2 W -0.01430(5) 0.92563(5) 0.25925(3) 0.01925(14) Uani 1 1 d . . .
W3 W 0.14732(5) 0.73660(5) 0.11100(3) 0.01876(14) Uani 1 1 d . . .
W4 W 0.56047(5) 0.58698(5) 0.25017(3) 0.01999(14) Uani 1 1 d . . .
W5 W 0.02316(5) 0.67431(5) 0.24306(3) 0.01862(14) Uani 1 1 d . . .
W6 W 0.16846(5) 0.56278(5) 0.39107(3) 0.01915(14) Uani 1 1 d . . .
W7 W 0.42440(5) 0.52010(5) 0.39463(3) 0.01876(14) Uani 1 1 d . . .
W8 W 0.39250(5) 0.77187(5) 0.40624(3) 0.01824(14) Uani 1 1 d . . .
W9 W 0.10888(5) 0.98795(5) 0.12714(3) 0.01895(14) Uani 1 1 d . . .
W10 W 0.38954(5) 0.94085(5) 0.12627(3) 0.01897(14) Uani 1 1 d . . .
W11 W 0.13522(5) 0.81418(5) 0.40524(3) 0.01953(14) Uani 1 1 d . . .
W12 W 0.31560(5) 0.47941(5) 0.14929(3) 0.02215(15) Uani 1 1 d . . .
W13 W 0.35996(5) 1.03591(5) 0.32197(3) 0.02061(15) Uani 1 1 d . . .
W14 W 0.10183(5) 1.07863(5) 0.31883(3) 0.02228(15) Uani 1 1 d . . .
W15 W 0.19214(5) 0.41837(5) 0.28210(3) 0.02084(15) Uani 1 1 d . . .
W16 W 0.42990(5) 0.68683(5) 0.11408(3) 0.01967(14) Uani 1 1 d . . .
W17 W 0.45232(5) 0.37531(5) 0.28552(3) 0.02042(15) Uani 1 1 d . . .
W18 W 0.22789(5) 1.13859(5) 0.18630(3) 0.02107(15) Uani 1 1 d . . .
Ag2 Ag 0.0000 0.0000 0.5000 0.0394(5) Uani 1 2 d S T P
P1 P 0.2557(3) 0.8871(3) 0.26428(16) 0.0117(7) Uani 1 1 d . . .
P2 P 0.2937(3) 0.6209(3) 0.24953(16) 0.0128(7) Uani 1 1 d . . .
O32 O 0.5489(8) 0.7211(7) 0.2424(5) 0.020(2) Uani 1 1 d . U .
O1 O 0.4344(9) 0.4188(8) 0.3554(5) 0.021(2) Uani 1 1 d . U .
O2 O -0.0039(8) 0.8095(8) 0.2382(5) 0.021(2) Uani 1 1 d . . .
O3 O 0.0887(10) 0.5390(8) 0.2481(5) 0.026(3) Uani 1 1 d . . .
O4 O 0.1088(8) 0.8625(7) 0.1199(4) 0.017(2) Uani 1 1 d . U .
O5 O 0.3950(9) 0.6428(8) 0.4099(5) 0.021(2) Uani 1 1 d . . .
O6 O 0.2069(9) 0.5941(8) 0.1242(5) 0.022(2) Uani 1 1 d . U .
O7 O 0.3545(8) 0.8622(8) 0.2293(4) 0.017(2) Uani 1 1 d . U .
O8 O 0.4300(9) 0.8119(8) 0.1212(5) 0.023(2) Uani 1 1 d . . .
O9 O 0.1374(8) 1.0881(7) 0.1519(5) 0.018(2) Uani 1 1 d . . .
O10 O 0.3660(8) 0.9139(8) 0.3827(5) 0.020(2) Uani 1 1 d . . .
O11 O 0.1673(9) 0.6806(8) 0.4086(5) 0.024(2) Uani 1 1 d . . .
O12 O 0.3363(9) 1.0556(8) 0.1536(5) 0.024(3) Uani 1 1 d . . .
O13 O 0.2847(9) 0.7411(8) 0.0986(5) 0.025(3) Uani 1 1 d . . .
O14 O 0.4597(8) 0.9598(8) 0.2802(4) 0.018(2) Uani 1 1 d . U .
O15 O 0.1244(8) 0.9538(7) 0.3808(5) 0.021(2) Uani 1 1 d . . .
O16 O 0.1190(9) 1.1698(8) 0.2412(5) 0.021(2) Uani 1 1 d . U .
O17 O 0.1905(9) 0.4615(8) 0.3518(5) 0.024(2) Uani 1 1 d . . .
O18 O 0.0310(8) 0.7072(8) 0.1554(5) 0.019(2) Uani 1 1 d . . .
O19 O 0.2918(8) 0.6090(8) 0.3186(4) 0.018(2) Uani 1 1 d . . .
O20 O 0.5114(9) 0.9109(8) 0.1742(5) 0.022(2) Uani 1 1 d . U .
Ag1 Ag 0.5000 0.5000 0.0000 0.0530(7) Uani 1 2 d S T P
O21 O -0.0997(9) 0.6643(8) 0.2515(5) 0.024(2) Uani 1 1 d . U .
O22 O 0.5306(9) 0.4678(7) 0.2536(5) 0.020(2) Uani 1 1 d . . .
O23 O 0.2422(8) 0.9921(8) 0.2703(5) 0.018(2) Uani 1 1 d . . .
O24 O 0.3074(8) 0.5154(7) 0.2431(4) 0.017(2) Uani 1 1 d . U .
O25 O 0.2611(8) 0.8169(7) 0.3299(5) 0.018(2) Uani 1 1 d . U .
O28 O 0.3859(8) 0.6543(8) 0.2188(5) 0.021(2) Uani 1 1 d . . .
O29 O 0.2627(8) 0.7877(8) 0.4470(5) 0.021(2) Uani 1 1 d . . .
O30 O 0.5547(9) 0.6236(8) 0.1611(5) 0.021(2) Uani 1 1 d . . .
O31 O 0.2260(10) 0.4110(9) 0.2003(5) 0.028(3) Uani 1 1 d . . .
O33 O -0.0131(9) 0.9949(8) 0.1733(5) 0.023(2) Uani 1 1 d . U .
O34 O 0.4844(8) 0.7767(7) 0.3402(5) 0.020(2) Uani 1 1 d . . .
O35 O 0.1059(8) 0.7654(9) 0.0370(5) 0.023(2) Uani 1 1 d . . .
O36 O 0.2123(10) 1.2510(8) 0.1316(5) 0.030(3) Uani 1 1 d . . .
O37 O 0.0570(9) 1.0608(9) 0.0557(5) 0.029(3) Uani 1 1 d . . .
O38 O 0.3227(9) 1.1379(8) 0.2440(5) 0.026(3) Uani 1 1 d . . .
O39 O 0.0195(8) 1.0313(8) 0.2781(5) 0.021(2) Uani 1 1 d . U .
O40 O 0.2498(8) 0.9504(8) 0.1098(5) 0.023(2) Uani 1 1 d . . .
O41 O 0.4248(9) 1.0000(9) 0.0560(5) 0.025(3) Uani 1 1 d . . .
O42 O 0.4318(9) 1.0845(9) 0.3554(5) 0.027(3) Uani 1 1 d . . .
O43 O 0.4752(9) 0.7442(9) 0.4666(5) 0.027(3) Uani 1 1 d . . .
O44 O 0.5121(8) 0.4502(8) 0.4526(5) 0.024(3) Uani 1 1 d . . .
O46 O 0.4756(10) 0.7013(10) 0.0407(5) 0.031(3) Uani 1 1 d . . .
O45 O 0.5118(9) 0.5680(8) 0.3300(5) 0.024(3) Uani 1 1 d . . .
O47 O 0.3011(9) 0.4981(8) 0.4322(5) 0.023(2) Uani 1 1 d . . .
O48 O 0.4065(9) 0.5622(8) 0.1265(5) 0.024(2) Uani 1 1 d . . .
O49 O 0.3301(10) 0.4323(9) 0.0895(6) 0.032(3) Uani 1 1 d . . .
O51 O 0.0424(8) 0.8463(8) 0.3388(5) 0.021(2) Uani 1 1 d . . .
O50 O 0.4265(8) 0.3806(8) 0.2030(5) 0.023(2) Uani 1 1 d D . .
O52 O 0.0703(8) 0.6392(8) 0.3254(5) 0.018(2) Uani 1 1 d . . .
O53 O 0.2250(9) 1.0897(8) 0.3485(5) 0.025(3) Uani 1 1 d . . .
O54 O 0.3300(9) 0.3333(8) 0.3082(5) 0.026(3) Uani 1 1 d . . .
O55 O 0.5445(9) 0.2659(8) 0.3094(6) 0.032(3) Uani 1 1 d . . .
O56 O 0.6486(9) 0.8353(9) 0.2726(5) 0.029(3) Uani 1 1 d . . .
O58 O 0.0949(10) 0.5189(10) 0.4482(5) 0.031(3) Uani 1 1 d . . .
O59 O 0.6883(9) 0.5429(8) 0.2625(6) 0.029(3) Uani 1 1 d . . .
O57 O 0.0116(9) 1.1541(8) 0.3519(6) 0.029(3) Uani 1 1 d . . .
O60 O 0.1212(10) 0.3362(9) 0.3058(5) 0.030(3) Uani 1 1 d . . .
O61 O -0.1444(10) 0.9595(9) 0.2712(6) 0.034(3) Uani 1 1 d . . .
N5 N -0.3109(11) 0.0711(11) 0.4433(6) 0.028(3) Uani 1 1 d . . .
N6 N -0.1405(12) 0.0316(12) 0.4572(7) 0.033(4) Uani 1 1 d . . .
C8 C -0.2316(13) 0.0537(12) 0.4817(9) 0.027(4) Uani 1 1 d . . .
H8 H -0.2402 0.0571 0.5217 0.032 Uiso 1 1 calc R . .
C7 C -0.2694(15) 0.0593(16) 0.3905(8) 0.038(5) Uani 1 1 d . . .
H7 H -0.3042 0.0645 0.3554 0.046 Uiso 1 1 calc R . .
N12 N 0.6266(15) 0.4025(14) 0.0592(8) 0.050(5) Uani 1 1 d . . .
N4 N 0.1995(16) 0.2153(15) 0.4437(9) 0.054(5) Uani 1 1 d . U .
N3 N 0.2529(13) 0.2214(12) 0.5298(7) 0.035(4) Uani 1 1 d . . .
C19 C 0.3162(14) 0.2541(13) 0.4875(9) 0.037(5) Uani 1 1 d . . .
H19 H 0.3708 0.2763 0.4935 0.044 Uiso 1 1 calc R . .
N7 N 0.5804(12) 0.1130(11) 0.1138(7) 0.034(4) Uani 1 1 d . . .
C24 C 0.6133(15) 0.0706(15) 0.0660(9) 0.039(5) Uani 1 1 d . . .
H24A H 0.5628 0.1018 0.0324 0.047 Uiso 1 1 calc R . .
H24B H 0.6168 0.0013 0.0811 0.047 Uiso 1 1 calc R . .
C18 C 0.1808(16) 0.1961(15) 0.5047(9) 0.037(5) Uani 1 1 d . . .
H18 H 0.1290 0.1707 0.5253 0.044 Uiso 1 1 calc R . .
C25 C 0.7202(18) 0.0811(18) 0.0409(11) 0.055(7) Uani 1 1 d . . .
H25A H 0.7323 0.0578 0.0052 0.066 Uiso 1 1 calc R . .
H25B H 0.7150 0.1508 0.0265 0.066 Uiso 1 1 calc R . .
C6 C -0.1665(15) 0.0385(17) 0.3984(9) 0.041(5) Uani 1 1 d . . .
H6 H -0.1193 0.0299 0.3679 0.049 Uiso 1 1 calc R . .
N9 N 0.7983(15) -0.1377(15) 0.0889(8) 0.054(4) Uani 1 1 d . U .
C27 C 0.8640(15) -0.0725(17) 0.0822(10) 0.046(6) Uani 1 1 d . . .
H27A H 0.9021 -0.0713 0.0447 0.055 Uiso 1 1 calc R . .
H27B H 0.9134 -0.1007 0.1163 0.055 Uiso 1 1 calc R . .
C30 C 0.758(2) -0.1852(17) 0.1421(11) 0.060(5) Uani 1 1 d . U .
H30 H 0.7719 -0.1868 0.1817 0.073 Uiso 1 1 calc R . .
C17 C 0.264(2) 0.2114(19) 0.5956(9) 0.062(7) Uani 1 1 d . U .
H17A H 0.3321 0.2134 0.6041 0.075 Uiso 1 1 calc R . .
H17B H 0.2553 0.1487 0.6209 0.075 Uiso 1 1 calc R . .
N8 N 0.4984(17) 0.2126(14) 0.1589(10) 0.063(6) Uani 1 1 d D U .
N11 N 0.7224(15) 0.2998(16) 0.1365(9) 0.059(5) Uani 1 1 d . U .
C22 C 0.509(2) 0.2004(15) 0.1038(11) 0.053(6) Uani 1 1 d . . .
C23 C 0.606(2) 0.0768(18) 0.1760(10) 0.055(7) Uani 1 1 d . . .
H23 H 0.6537 0.0174 0.1955 0.066 Uiso 1 1 calc R . .
C28 C 0.761(2) -0.161(2) 0.0413(12) 0.065(5) Uani 1 1 d . U .
H28 H 0.7761 -0.1404 -0.0001 0.078 Uiso 1 1 calc R . .
C3 C 0.6379(15) 0.3755(18) 0.1179(10) 0.048(6) Uani 1 1 d . . .
H3 H 0.5936 0.4043 0.1439 0.058 Uiso 1 1 calc R . .
C29 C 0.696(2) -0.2285(19) 0.1268(14) 0.069(6) Uani 1 1 d . U .
H29 H 0.6551 -0.2621 0.1538 0.083 Uiso 1 1 calc R . .
C2 C 0.712(2) 0.348(2) 0.0376(12) 0.070(9) Uani 1 1 d . . .
H2 H 0.7278 0.3555 -0.0035 0.084 Uiso 1 1 calc R . .
C21 C 0.551(2) 0.141(2) 0.2030(12) 0.067(8) Uani 1 1 d . . .
C26 C 0.808(2) 0.034(2) 0.0798(13) 0.071(7) Uani 1 1 d . U .
H26A H 0.7883 0.0341 0.1213 0.085 Uiso 1 1 calc R . .
H26B H 0.8564 0.0723 0.0670 0.085 Uiso 1 1 calc R . .
C15 C 0.212(4) 0.396(2) 0.5975(15) 0.132(16) Uani 1 1 d . U .
H15A H 0.2692 0.3835 0.6246 0.159 Uiso 1 1 calc R . .
H15B H 0.2357 0.4120 0.5557 0.159 Uiso 1 1 calc R . .
N10 N 0.701(2) -0.216(2) 0.0646(12) 0.086(6) Uani 1 1 d . U .
C4 C 0.760(2) 0.248(2) 0.2007(13) 0.077(7) Uani 1 1 d D U .
H4A H 0.7900 0.1786 0.2059 0.092 Uiso 1 1 calc R . .
H4B H 0.7027 0.2549 0.2282 0.092 Uiso 1 1 calc R . .
C1 C 0.769(3) 0.283(2) 0.0865(14) 0.091(11) Uani 1 1 d . . .
H1 H 0.8293 0.2346 0.0855 0.109 Uiso 1 1 calc R . .
C5 C 0.840(2) 0.291(3) 0.2171(13) 0.099(10) Uani 1 1 d D U .
H5A H 0.8637 0.2565 0.2590 0.148 Uiso 1 1 calc R . .
H5B H 0.8969 0.2832 0.1902 0.148 Uiso 1 1 calc R . .
H5C H 0.8098 0.3594 0.2125 0.148 Uiso 1 1 calc R . .
C12 C 0.260(2) 0.577(2) 0.5740(12) 0.089(7) Uani 1 1 d D U .
H12 H 0.3151 0.5372 0.5593 0.107 Uiso 1 1 calc R . .
C14 C 0.136(3) 0.479(2) 0.6036(16) 0.093(10) Uani 1 1 d . U .
H14A H 0.1043 0.4611 0.6433 0.112 Uiso 1 1 calc R . .
H14B H 0.0828 0.4989 0.5720 0.112 Uiso 1 1 calc R . .
C13 C 0.245(3) 0.667(2) 0.5754(13) 0.103(7) Uani 1 1 d D U .
H13 H 0.2936 0.7007 0.5592 0.124 Uiso 1 1 calc R . .
N2 N 0.161(2) 0.711(2) 0.6002(14) 0.118(7) Uani 1 1 d D U .
C11 C 0.116(3) 0.640(2) 0.6103(15) 0.105(7) Uani 1 1 d D U .
H11 H 0.0491 0.6466 0.6241 0.126 Uiso 1 1 calc R . .
C16 C 0.181(2) 0.298(3) 0.6115(13) 0.093(8) Uani 1 1 d . U .
H16A H 0.1664 0.2758 0.6549 0.112 Uiso 1 1 calc R . .
H16B H 0.1183 0.3113 0.5884 0.112 Uiso 1 1 calc R . .
O63 O 0.9710(16) 0.7218(13) 0.9573(9) 0.085(6) Uani 1 1 d . . .
H63A H 0.9387 0.7749 0.9307 0.102 Uiso 1 1 d R . .
H63B H 1.0071 0.7367 0.9798 0.102 Uiso 1 1 d R . .
C10 C -0.4442(12) -0.0084(12) 0.4901(8) 0.026(4) Uani 1 1 d . U .
H10A H -0.3991 -0.0441 0.5261 0.031 Uiso 1 1 calc R . .
H10B H -0.4314 -0.0485 0.4626 0.031 Uiso 1 1 calc R . .
C9 C -0.4200(14) 0.0875(12) 0.4579(8) 0.028(4) Uani 1 1 d . U .
H9A H -0.4613 0.1209 0.4202 0.034 Uiso 1 1 calc R . .
H9B H -0.4377 0.1297 0.4842 0.034 Uiso 1 1 calc R . .

loop_
_atom_site_aniso_label
_atom_site_aniso_U_11
_atom_site_aniso_U_22
_atom_site_aniso_U_33
_atom_site_aniso_U_23
_atom_site_aniso_U_13
_atom_site_aniso_U_12
C20 0.042(10) 0.034(10) 0.017(8) -0.006(7) -0.003(7) -0.002(8)
N1 0.075(12) 0.121(12) 0.085(13) -0.043(12) 0.014(10) -0.056(10)
O62 0.033(8) 0.027(7) 0.042(7) -0.010(6) 0.000(6) -0.011(6)
O26 0.018(6) 0.012(5) 0.022(5) -0.007(4) 0.002(4) -0.001(4)
O27 0.017(2) 0.018(2) 0.018(2) -0.0053(11) 0.0006(10) -0.0048(11)
W1 0.0105(3) 0.0192(3) 0.0252(3) -0.0038(3) -0.0021(2) -0.0027(2)
W2 0.0097(3) 0.0179(3) 0.0275(3) -0.0076(3) -0.0013(2) 0.0012(2)
W3 0.0140(3) 0.0181(3) 0.0218(3) -0.0051(2) -0.0040(2) -0.0010(2)
W4 0.0102(3) 0.0170(3) 0.0276(3) -0.0034(3) -0.0007(2) 0.0003(2)
W5 0.0105(3) 0.0176(3) 0.0255(3) -0.0053(3) -0.0018(2) -0.0017(2)
W6 0.0152(3) 0.0187(3) 0.0218(3) -0.0038(2) 0.0003(2) -0.0046(2)
W7 0.0150(3) 0.0143(3) 0.0221(3) -0.0017(2) -0.0045(2) 0.0001(2)
W8 0.0144(3) 0.0166(3) 0.0218(3) -0.0042(2) -0.0044(2) -0.0023(2)
W9 0.0129(3) 0.0169(3) 0.0230(3) -0.0032(2) -0.0049(2) -0.0001(2)
W10 0.0131(3) 0.0185(3) 0.0219(3) -0.0028(2) -0.0001(2) -0.0030(2)
W11 0.0144(3) 0.0198(3) 0.0233(3) -0.0075(3) 0.0010(2) -0.0025(2)
W12 0.0236(4) 0.0150(3) 0.0267(3) -0.0087(3) -0.0004(3) -0.0009(3)
W13 0.0189(3) 0.0152(3) 0.0281(3) -0.0065(3) -0.0052(3) -0.0043(3)
W14 0.0176(3) 0.0160(3) 0.0334(4) -0.0120(3) 0.0019(3) -0.0004(3)
W15 0.0177(3) 0.0135(3) 0.0303(3) -0.0058(3) -0.0010(3) -0.0035(2)
W16 0.0140(3) 0.0196(3) 0.0227(3) -0.0061(3) 0.0022(2) -0.0015(2)
W17 0.0166(3) 0.0117(3) 0.0290(3) -0.0058(3) -0.0007(2) 0.0018(2)
W18 0.0211(3) 0.0117(3) 0.0268(3) -0.0032(2) -0.0044(3) -0.0011(2)
Ag2 0.0124(9) 0.0484(13) 0.0644(14) -0.0280(11) -0.0008(9) -0.0070(9)
P1 0.0095(18) 0.0066(16) 0.0175(17) -0.0025(14) -0.0031(13) -0.0004(14)
P2 0.0119(19) 0.0077(17) 0.0164(17) -0.0036(14) 0.0003(14) 0.0009(14)
O32 0.021(5) 0.011(5) 0.025(5) -0.008(4) 0.000(4) 0.002(4)
O1 0.021(2) 0.021(2) 0.022(2) -0.0060(12) 0.0006(10) -0.0059(12)
O2 0.015(6) 0.014(5) 0.030(6) -0.003(5) -0.005(4) 0.000(4)
O3 0.034(7) 0.017(6) 0.026(6) -0.004(5) 0.000(5) -0.010(5)
O4 0.016(2) 0.016(2) 0.017(2) -0.0051(11) 0.0002(10) -0.0047(11)
O5 0.022(6) 0.012(5) 0.024(5) -0.003(4) -0.003(4) 0.001(5)
O6 0.022(3) 0.022(3) 0.022(2) -0.0071(12) 0.0004(10) -0.0065(12)
O7 0.017(2) 0.017(2) 0.018(2) -0.0055(11) 0.0001(10) -0.0051(11)
O8 0.022(6) 0.016(6) 0.024(5) -0.002(5) 0.002(5) -0.001(5)
O9 0.023(6) 0.008(5) 0.025(5) -0.009(4) -0.004(4) -0.002(4)
O10 0.017(6) 0.013(5) 0.031(6) -0.007(5) 0.000(4) -0.003(4)
O11 0.020(6) 0.018(6) 0.032(6) -0.011(5) -0.001(5) 0.000(5)
O12 0.026(7) 0.014(5) 0.027(6) 0.002(5) 0.000(5) -0.007(5)
O13 0.024(7) 0.022(6) 0.026(6) -0.008(5) -0.001(5) -0.001(5)
O14 0.018(2) 0.017(2) 0.018(2) -0.0053(11) 0.0009(10) -0.0048(11)
O15 0.016(6) 0.007(5) 0.037(6) -0.007(5) 0.003(5) -0.001(4)
O16 0.021(2) 0.021(2) 0.021(2) -0.0063(12) 0.0004(10) -0.0053(12)
O17 0.017(6) 0.014(5) 0.034(6) -0.004(5) -0.001(5) 0.002(4)
O18 0.011(5) 0.019(5) 0.026(5) -0.008(5) -0.008(4) 0.000(4)
O19 0.017(6) 0.018(5) 0.017(5) -0.007(4) -0.002(4) 0.002(4)
O20 0.022(3) 0.022(3) 0.022(2) -0.0066(12) 0.0005(10) -0.0064(12)
Ag1 0.0351(14) 0.0621(17) 0.0486(13) -0.0062(12) -0.0107(11) -0.0029(12)
O21 0.023(3) 0.024(3) 0.025(3) -0.0074(19) 0.0002(19) -0.0057(19)
O22 0.026(6) 0.008(5) 0.024(5) -0.008(4) -0.001(5) 0.002(4)
O23 0.009(5) 0.015(5) 0.027(5) -0.003(4) -0.001(4) -0.002(4)
O24 0.022(5) 0.010(4) 0.020(4) -0.008(4) 0.003(4) -0.004(4)
O25 0.020(5) 0.009(4) 0.022(5) -0.004(4) -0.002(4) 0.000(4)
O28 0.013(6) 0.017(6) 0.030(6) -0.006(5) -0.005(4) 0.000(4)
O29 0.017(6) 0.027(6) 0.019(5) -0.008(5) 0.003(4) -0.005(5)
O30 0.021(6) 0.020(6) 0.022(5) -0.012(5) 0.005(4) -0.002(5)
O31 0.034(7) 0.029(7) 0.022(6) -0.007(5) -0.004(5) -0.010(6)
O33 0.018(5) 0.024(5) 0.027(5) -0.003(4) -0.007(4) -0.006(4)
O34 0.007(5) 0.012(5) 0.036(6) -0.005(5) -0.001(4) 0.000(4)
O35 0.014(6) 0.030(6) 0.025(6) -0.012(5) -0.004(4) 0.000(5)
O36 0.033(7) 0.017(6) 0.031(6) -0.001(5) 0.002(5) -0.001(5)
O37 0.020(6) 0.033(7) 0.025(6) 0.002(5) -0.012(5) -0.002(5)
O38 0.026(7) 0.020(6) 0.033(6) -0.006(5) -0.002(5) -0.009(5)
O39 0.012(5) 0.017(5) 0.029(5) -0.005(4) -0.004(4) 0.001(4)
O40 0.011(6) 0.017(6) 0.036(6) -0.006(5) 0.002(5) 0.001(4)
O41 0.015(6) 0.035(7) 0.024(5) -0.010(5) 0.001(4) -0.006(5)
O42 0.024(7) 0.024(6) 0.040(7) -0.015(5) -0.003(5) -0.010(5)
O43 0.025(7) 0.034(7) 0.026(6) -0.004(5) -0.008(5) -0.017(6)
O44 0.011(6) 0.024(6) 0.028(6) -0.002(5) -0.003(4) 0.004(5)
O46 0.023(7) 0.041(8) 0.030(6) -0.016(6) 0.015(5) -0.007(6)
O45 0.025(7) 0.014(5) 0.030(6) -0.001(5) -0.001(5) -0.004(5)
O47 0.028(7) 0.020(6) 0.025(5) -0.013(5) 0.000(5) -0.006(5)
O48 0.020(6) 0.025(6) 0.031(6) -0.016(5) 0.002(5) -0.006(5)
O49 0.036(8) 0.020(6) 0.041(7) -0.013(6) -0.004(6) -0.004(6)
O51 0.010(5) 0.021(6) 0.025(5) -0.002(5) 0.002(4) 0.000(4)
O50 0.012(6) 0.016(6) 0.033(6) -0.008(5) 0.007(5) 0.005(4)
O52 0.011(5) 0.017(5) 0.027(5) -0.012(5) 0.005(4) -0.004(4)
O53 0.030(7) 0.019(6) 0.027(6) -0.011(5) -0.002(5) -0.004(5)
O54 0.030(7) 0.014(6) 0.034(6) -0.010(5) -0.007(5) -0.002(5)
O55 0.022(7) 0.016(6) 0.051(7) -0.006(6) -0.002(6) 0.002(5)
O56 0.022(7) 0.028(7) 0.033(6) -0.005(5) -0.003(5) -0.005(5)
O58 0.023(7) 0.044(8) 0.021(5) 0.000(5) -0.003(5) -0.010(6)
O59 0.011(6) 0.022(6) 0.048(7) -0.003(6) -0.003(5) -0.006(5)
O57 0.025(7) 0.017(6) 0.043(7) -0.014(5) 0.009(5) 0.003(5)
O60 0.025(7) 0.030(7) 0.036(6) -0.007(6) 0.003(5) -0.016(6)
O61 0.021(7) 0.036(7) 0.038(7) -0.016(6) -0.002(5) 0.009(6)
N5 0.020(8) 0.032(8) 0.030(7) -0.009(7) 0.004(6) -0.005(6)
N6 0.030(9) 0.041(10) 0.034(8) -0.019(7) -0.004(7) -0.010(7)
C8 0.018(9) 0.018(8) 0.045(10) -0.016(8) -0.001(7) 0.003(7)
C7 0.031(11) 0.053(13) 0.026(9) -0.005(9) -0.008(8) -0.012(10)
N12 0.048(12) 0.044(11) 0.051(11) -0.019(9) -0.010(9) 0.003(9)
N4 0.054(11) 0.060(13) 0.063(12) -0.032(11) -0.014(9) -0.020(9)
N3 0.036(10) 0.030(9) 0.034(8) -0.016(7) 0.006(7) 0.004(7)
C19 0.016(9) 0.020(9) 0.056(12) 0.007(9) 0.011(8) -0.002(7)
N7 0.025(9) 0.024(8) 0.047(9) -0.013(7) 0.003(7) 0.002(6)
C24 0.026(11) 0.036(11) 0.054(12) -0.014(10) 0.003(9) -0.006(9)
C18 0.037(12) 0.049(13) 0.040(10) -0.025(9) 0.001(8) -0.025(10)
C25 0.045(15) 0.054(15) 0.069(15) -0.008(13) -0.020(12) -0.025(12)
C6 0.023(10) 0.064(15) 0.045(11) -0.033(11) 0.017(8) -0.011(10)
N9 0.042(10) 0.059(11) 0.049(9) -0.009(8) 0.000(8) -0.003(8)
C27 0.022(11) 0.061(15) 0.052(12) -0.007(11) -0.012(9) -0.014(10)
C30 0.072(14) 0.043(12) 0.052(8) -0.012(9) 0.008(9) 0.001(9)
C17 0.08(2) 0.068(17) 0.028(10) -0.008(11) -0.016(11) -0.013(14)
N8 0.063(6) 0.063(6) 0.063(6) -0.019(2) 0.0022(10) -0.0180(19)
N11 0.038(10) 0.069(12) 0.056(10) 0.004(9) -0.004(8) -0.019(9)
C22 0.068(17) 0.023(10) 0.058(14) -0.020(10) 0.017(12) 0.005(10)
C23 0.077(19) 0.044(14) 0.055(13) -0.013(11) -0.008(13) -0.034(13)
C28 0.069(14) 0.062(13) 0.054(9) -0.014(10) -0.006(10) -0.006(10)
C3 0.013(10) 0.074(17) 0.049(12) -0.013(12) 0.001(8) -0.007(10)
C29 0.068(14) 0.041(12) 0.086(10) -0.008(11) 0.009(11) -0.008(9)
C2 0.050(16) 0.09(2) 0.066(16) -0.056(16) -0.013(13) 0.026(14)
C21 0.10(2) 0.077(19) 0.060(15) -0.038(15) 0.030(15) -0.062(18)
C26 0.071(7) 0.071(7) 0.071(7) -0.022(2) 0.0017(10) -0.020(2)
C15 0.19(4) 0.050(15) 0.08(2) 0.019(16) 0.05(2) 0.039(15)
N10 0.091(10) 0.079(9) 0.091(8) -0.026(7) -0.005(7) -0.025(7)
C4 0.077(7) 0.077(7) 0.077(7) -0.023(2) 0.0022(10) -0.022(2)
C1 0.09(2) 0.10(3) 0.08(2) -0.06(2) -0.024(18) 0.021(19)
C5 0.066(16) 0.15(2) 0.070(14) -0.005(14) -0.030(12) -0.039(15)
C12 0.076(13) 0.103(13) 0.103(16) -0.025(12) 0.013(11) -0.057(11)
C14 0.097(14) 0.093(13) 0.090(13) -0.032(9) 0.004(9) -0.024(9)
C13 0.106(10) 0.099(10) 0.110(11) -0.025(8) 0.008(8) -0.045(8)
N2 0.119(11) 0.111(9) 0.122(11) -0.033(8) 0.005(8) -0.035(7)
C11 0.098(10) 0.112(10) 0.106(11) -0.033(8) 0.006(8) -0.032(7)
C16 0.057(18) 0.19(2) 0.056(16) -0.067(19) 0.022(13) -0.038(16)
O63 0.080(15) 0.056(12) 0.111(16) -0.031(12) -0.039(13) 0.007(10)
C10 0.016(7) 0.016(6) 0.039(7) -0.009(6) 0.004(6) 0.005(5)
C9 0.027(7) 0.021(7) 0.038(7) -0.013(6) -0.005(6) -0.003(6)

loop_
_atom_type_symbol
_atom_type_description
_atom_type_scat_dispersion_real
_atom_type_scat_dispersion_imag
_atom_type_scat_source
C C 0.0033 0.0016 'International Tables Vol C Tables 4.2.6.8 and 6.1.1.4'
H H 0.0000 0.0000 'International Tables Vol C Tables 4.2.6.8 and 6.1.1.4'
N N 0.0061 0.0033 'International Tables Vol C Tables 4.2.6.8 and 6.1.1.4'
O O 0.0106 0.0060 'International Tables Vol C Tables 4.2.6.8 and 6.1.1.4'
P P 0.1023 0.0942 'International Tables Vol C Tables 4.2.6.8 and 6.1.1.4'
Ag Ag -0.8971 1.1015 'International Tables Vol C Tables 4.2.6.8 and 6.1.1.4'
W W -0.8490 6.8722 'International Tables Vol C Tables 4.2.6.8 and 6.1.1.4'

loop_
_geom_angle_atom_site_label_1
_geom_angle_atom_site_label_2
_geom_angle_atom_site_label_3
_geom_angle
_geom_angle_site_symmetry_1
_geom_angle_site_symmetry_3
N4 C20 H20 125.2 . .
C19 C20 H20 125.2 . .
C19 C20 N4 109.6(16) . .
C12 N1 C14 131(3) . .
C12 N1 C11 107(3) . .
C11 N1 C14 120(3) . .
W3 O26 W5 90.5(4) . .
P2 O26 W3 128.1(6) . .
P2 O26 W5 128.4(6) . .
W9 O27 W2 89.9(4) . .
P1 O27 W2 127.5(6) . .
P1 O27 W9 128.0(6) . .
O32 W1 O7 82.3(4) . .
O32 W1 O14 163.4(5) . .
O32 W1 O20 89.7(5) . .
O32 W1 O34 87.7(4) . .
O14 W1 O7 82.1(4) . .
O14 W1 O20 91.5(5) . .
O14 W1 O34 85.0(4) . .
O20 W1 O7 73.3(4) . .
O34 W1 O7 85.0(4) . .
O34 W1 O20 158.2(5) . .
O56 W1 O32 98.0(5) . .
O56 W1 O7 172.2(5) . .
O56 W1 O14 98.2(5) . .
O56 W1 O20 98.9(5) . .
O56 W1 O34 102.8(5) . .
O2 W2 O27 81.4(4) . .
O2 W2 O33 88.7(5) . .
O2 W2 O39 162.6(5) . .
O2 W2 O51 89.5(5) . .
O33 W2 O27 72.4(4) . .
O33 W2 O39 89.3(5) . .
O39 W2 O27 81.5(4) . .
O51 W2 O27 84.3(4) . .
O51 W2 O33 156.7(5) . .
O51 W2 O39 85.6(5) . .
O61 W2 O27 172.3(5) . .
O61 W2 O2 99.0(5) . .
O61 W2 O33 99.9(5) . .
O61 W2 O39 98.3(5) . .
O61 W2 O51 103.3(5) . .
O4 W3 O26 83.2(4) . .
O4 W3 O6 163.9(4) . .
O4 W3 O13 90.5(5) . .
O4 W3 O18 91.2(5) . .
O6 W3 O26 81.2(4) . .
O13 W3 O26 84.9(4) . .
O13 W3 O6 84.3(5) . .
O13 W3 O18 157.5(4) . .
O18 W3 O26 73.0(4) . .
O18 W3 O6 87.9(5) . .
O35 W3 O26 173.8(5) . .
O35 W3 O4 99.5(5) . .
O35 W3 O6 96.4(5) . .
O35 W3 O13 100.6(5) . .
O35 W3 O18 101.2(5) . .
O32 W4 O22 163.6(5) . .
O32 W4 O28 82.1(4) . .
O32 W4 O30 88.1(4) . .
O22 W4 O28 81.6(4) . .
O22 W4 O30 88.9(5) . .
O30 W4 O28 72.7(4) . .
O45 W4 O32 90.3(5) . .
O45 W4 O22 86.5(5) . .
O45 W4 O28 85.2(4) . .
O45 W4 O30 157.9(5) . .
O59 W4 O32 97.3(5) . .
O59 W4 O22 99.1(5) . .
O59 W4 O28 172.4(5) . .
O59 W4 O30 99.7(5) . .
O59 W4 O45 102.4(6) . .
O2 W5 O26 83.1(4) . .
O2 W5 O3 164.3(5) . .
O2 W5 O18 90.7(5) . .
O3 W5 O26 81.7(4) . .
O18 W5 O26 72.7(4) . .
O18 W5 O3 88.5(5) . .
O21 W5 O26 171.8(4) . .
O21 W5 O2 99.4(5) . .
O21 W5 O3 96.2(5) . .
O21 W5 O18 99.4(5) . .
O21 W5 O52 102.9(5) . .
O52 W5 O26 84.9(4) . .
O52 W5 O2 88.7(4) . .
O52 W5 O3 86.1(5) . .
O52 W5 O18 157.5(4) . .
O11 W6 O17 162.7(5) . .
O11 W6 O19 82.5(4) . .
O11 W6 O47 89.7(5) . .
O17 W6 O19 80.8(4) . .
O17 W6 O47 89.7(5) . .
O47 W6 O19 73.4(4) . .
O52 W6 O11 89.6(4) . .
O52 W6 O17 84.6(4) . .
O52 W6 O19 85.1(4) . .
O52 W6 O47 158.4(4) . .
O58 W6 O11 99.2(6) . .
O58 W6 O17 98.0(6) . .
O58 W6 O19 172.2(5) . .
O58 W6 O47 99.0(5) . .
O58 W6 O52 102.5(5) . .
O1 W7 O19 81.4(4) . .
O5 W7 O1 162.8(4) . .
O5 W7 O19 82.5(4) . .
O5 W7 O45 87.4(5) . .
O5 W7 O47 91.4(5) . .
O44 W7 O1 97.0(5) . .
O44 W7 O5 99.6(5) . .
O44 W7 O19 174.7(5) . .
O44 W7 O45 101.1(5) . .
O44 W7 O47 101.1(5) . .
O45 W7 O1 84.9(5) . .
O45 W7 O19 83.8(4) . .
O47 W7 O1 89.9(5) . .
O47 W7 O19 73.9(4) . .
O47 W7 O45 157.6(5) . .
O5 W8 O10 164.2(4) . .
O5 W8 O25 82.9(4) . .
O5 W8 O29 90.2(5) . .
O5 W8 O34 90.1(5) . .
O10 W8 O25 81.6(4) . .
O29 W8 O10 87.8(5) . .
O29 W8 O25 72.4(4) . .
O34 W8 O10 86.0(4) . .
O34 W8 O25 85.8(4) . .
O34 W8 O29 158.1(4) . .
O43 W8 O5 99.1(5) . .
O43 W8 O10 96.6(5) . .
O43 W8 O25 173.1(5) . .
O43 W8 O29 100.9(5) . .
O43 W8 O34 100.7(5) . .
O4 W9 O27 82.3(4) . .
O9 W9 O27 83.1(4) . .
O9 W9 O4 163.7(4) . .
O9 W9 O33 92.0(5) . .
O33 W9 O27 74.3(4) . .
O33 W9 O4 91.1(5) . .
O37 W9 O27 174.0(5) . .
O37 W9 O4 98.2(5) . .
O37 W9 O9 97.0(5) . .
O37 W9 O33 99.7(5) . .
O37 W9 O40 101.2(5) . .
O40 W9 O27 84.7(4) . .
O40 W9 O4 85.1(5) . .
O40 W9 O9 86.3(5) . .
O40 W9 O33 159.1(5) . .
O8 W10 O7 83.3(4) . .
O8 W10 O12 164.2(4) . .
O8 W10 O20 89.4(5) . .
O8 W10 O40 89.6(5) . .
O12 W10 O7 81.0(4) . .
O20 W10 O7 73.3(4) . .
O20 W10 O12 87.7(5) . .
O20 W10 O40 157.6(5) . .
O40 W10 O7 84.4(4) . .
O40 W10 O12 87.2(5) . .
O41 W10 O7 173.7(4) . .
O41 W10 O8 99.1(5) . .
O41 W10 O12 96.7(5) . .
O41 W10 O20 100.9(5) . .
O41 W10 O40 101.3(5) . .
O62 W11 O11 99.4(5) . .
O62 W11 O15 96.7(5) . .
O62 W11 O25 173.2(5) . .
O62 W11 O29 99.9(5) . .
O62 W11 O51 101.5(5) . .
O11 W11 O15 163.8(5) . .
O11 W11 O25 82.5(4) . .
O11 W11 O29 90.0(5) . .
O11 W11 O51 88.8(5) . .
O15 W11 O25 81.7(4) . .
O29 W11 O15 89.0(5) . .
O29 W11 O25 73.6(4) . .
O51 W11 O15 86.2(5) . .
O51 W11 O25 85.0(4) . .
O51 W11 O29 158.5(4) . .
O6 W12 O24 84.6(4) . .
O6 W12 O31 90.6(5) . .
O6 W12 O48 87.3(5) . .
O6 W12 O50 156.9(4) . .
O31 W12 O24 73.7(4) . .
O31 W12 O48 157.8(5) . .
O31 W12 O50 86.0(5) . .
O48 W12 O24 84.1(4) . .
O48 W12 O50 87.2(5) . .
O49 W12 O6 104.4(5) . .
O49 W12 O24 169.8(5) . .
O49 W12 O31 101.1(5) . .
O49 W12 O48 100.9(5) . .
O49 W12 O50 98.7(5) . .
O50 W12 O24 72.5(4) . .
O10 W13 O14 85.6(5) . .
O10 W13 O23 83.9(4) . .
O10 W13 O38 156.8(5) . .
O10 W13 O53 89.1(5) . .
O14 W13 O23 82.9(4) . .
O14 W13 O38 88.4(5) . .
O14 W13 O53 155.7(4) . .
O38 W13 O23 73.1(4) . .
O42 W13 O10 102.5(5) . .
O42 W13 O14 103.0(5) . .
O42 W13 O23 171.5(5) . .
O42 W13 O38 100.7(5) . .
O42 W13 O53 101.2(5) . .
O53 W13 O23 73.0(4) . .
O53 W13 O38 87.2(5) . .
O15 W14 O16 156.6(5) . .
O15 W14 O23 83.7(4) . .
O15 W14 O53 88.0(5) . .
O16 W14 O23 73.1(4) . .
O39 W14 O15 85.3(5) . .
O39 W14 O16 89.2(4) . .
O39 W14 O23 84.8(4) . .
O39 W14 O53 157.5(5) . .
O53 W14 O16 88.5(5) . .
O53 W14 O23 73.0(4) . .
O57 W14 O15 101.9(5) . .
O57 W14 O16 101.5(5) . .
O57 W14 O23 171.0(5) . .
O57 W14 O39 102.5(5) . .
O57 W14 O53 99.9(5) . .
O3 W15 O24 84.2(4) . .
O3 W15 O31 89.7(5) . .
O3 W15 O54 156.7(5) . .
O17 W15 O3 85.8(5) . .
O17 W15 O24 84.1(4) . .
O17 W15 O31 157.0(5) . .
O17 W15 O54 87.9(5) . .
O31 W15 O24 73.0(4) . .
O31 W15 O54 87.4(5) . .
O54 W15 O24 72.9(4) . .
O60 W15 O3 101.8(6) . .
O60 W15 O17 102.0(5) . .
O60 W15 O24 171.7(5) . .
O60 W15 O31 101.0(5) . .
O60 W15 O54 101.5(5) . .
O8 W16 O28 83.4(4) . .
O13 W16 O8 87.0(5) . .
O13 W16 O28 84.4(4) . .
O30 W16 O8 91.1(5) . .
O30 W16 O13 157.6(4) . .
O30 W16 O28 73.2(4) . .
O30 W16 O48 90.2(5) . .
O46 W16 O8 98.5(5) . .
O46 W16 O13 101.9(5) . .
O46 W16 O28 173.5(5) . .
O46 W16 O30 100.4(5) . .
O46 W16 O48 96.9(5) . .
O48 W16 O8 164.1(5) . .
O48 W16 O13 85.9(5) . .
O48 W16 O28 81.7(4) . .
O1 W17 O22 86.3(5) . .
O1 W17 O24 84.7(4) . .
O1 W17 O50 156.3(5) . .
O1 W17 O54 87.3(5) . .
O22 W17 O24 84.1(4) . .
O22 W17 O54 156.3(5) . .
O50 W17 O22 89.2(5) . .
O50 W17 O24 71.8(4) . .
O50 W17 O54 87.5(5) . .
O54 W17 O24 72.6(4) . .
O55 W17 O1 103.0(6) . .
O55 W17 O22 102.9(5) . .
O55 W17 O24 169.8(5) . .
O55 W17 O50 100.6(5) . .
O55 W17 O54 100.8(5) . .
O9 W18 O23 83.1(4) . .
O12 W18 O9 85.6(5) . .
O12 W18 O16 156.5(4) . .
O12 W18 O23 83.8(4) . .
O16 W18 O9 86.7(5) . .
O16 W18 O23 73.2(4) . .
O36 W18 O9 100.0(5) . .
O36 W18 O12 101.9(5) . .
O36 W18 O16 101.3(5) . .
O36 W18 O23 173.6(5) . .
O36 W18 O38 103.2(5) . .
O38 W18 O9 156.8(4) . .
O38 W18 O12 89.6(5) . .
O38 W18 O16 88.7(5) . .
O38 W18 O23 73.8(4) . .
N6 Ag2 N6 180.0 2_556 .
O27 P1 O7 111.3(6) . .
O27 P1 O23 107.8(6) . .
O27 P1 O25 111.1(6) . .
O7 P1 O23 106.7(6) . .
O7 P1 O25 113.0(6) . .
O25 P1 O23 106.6(6) . .
O26 P2 O24 106.5(6) . .
O19 P2 O26 111.7(6) . .
O19 P2 O24 106.8(6) . .
O28 P2 O26 112.6(6) . .
O28 P2 O19 112.1(6) . .
O28 P2 O24 106.6(6) . .
W1 O32 W4 162.0(6) . .
W17 O1 W7 151.2(6) . .
W2 O2 W5 161.9(6) . .
W15 O3 W5 150.5(7) . .
W3 O4 W9 164.3(6) . .
W8 O5 W7 163.3(7) . .
W12 O6 W3 150.8(6) . .
W1 O7 W10 90.4(4) . .
P1 O7 W1 127.8(6) . .
P1 O7 W10 128.3(6) . .
W10 O8 W16 163.6(7) . .
W9 O9 W18 151.8(6) . .
W13 O10 W8 150.4(6) . .
W11 O11 W6 161.9(7) . .
W18 O12 W10 150.4(6) . .
W3 O13 W16 152.9(6) . .
W1 O14 W13 152.5(6) . .
W14 O15 W11 150.5(6) . .
W14 O16 W18 123.3(6) . .
W15 O17 W6 152.5(6) . .
W3 O18 W5 123.4(5) . .
W7 O19 W6 90.1(3) . .
P2 O19 W6 128.6(6) . .
P2 O19 W7 129.0(6) . .
W1 O20 W10 123.0(6) . .
N12 Ag1 N12 180.0(8) . 2_665
W4 O22 W17 150.2(6) . .
W13 O23 W14 90.1(4) . .
W18 O23 W13 89.8(3) . .
W18 O23 W14 90.2(4) . .
P1 O23 W13 125.6(6) . .
P1 O23 W14 124.9(6) . .
P1 O23 W18 125.3(6) . .
W12 O24 W15 90.7(3) . .
W12 O24 W17 91.5(4) . .
W15 O24 W17 90.9(3) . .
P2 O24 W12 125.2(5) . .
P2 O24 W15 124.7(6) . .
P2 O24 W17 123.7(6) . .
W11 O25 W8 91.0(3) . .
P1 O25 W8 127.0(6) . .
P1 O25 W11 129.4(6) . .
W4 O28 W16 91.1(4) . .
P2 O28 W4 128.2(6) . .
P2 O28 W16 128.2(6) . .
W11 O29 W8 122.7(5) . .
W16 O30 W4 122.8(6) . .
W12 O31 W15 122.6(6) . .
W9 O33 W2 123.3(6) . .
W8 O34 W1 151.3(6) . .
W18 O38 W13 123.3(6) . .
W14 O39 W2 151.7(6) . .
W9 O40 W10 150.0(7) . .
W4 O45 W7 152.2(7) . .
W7 O47 W6 122.4(6) . .
W16 O48 W12 149.5(7) . .
W11 O51 W2 151.4(6) . .
W17 O50 W12 124.3(5) . .
W5 O52 W6 151.6(6) . .
W14 O53 W13 123.9(6) . .
W17 O54 W15 123.6(6) . .
C8 N5 C9 127.6(15) . .
C7 N5 C8 106.2(15) . .
C7 N5 C9 125.8(15) . .
C8 N6 Ag2 126.3(12) . .
C8 N6 C6 101.9(15) . .
C6 N6 Ag2 131.8(13) . .
N5 C8 H8 123.1 . .
N6 C8 N5 113.9(16) . .
N6 C8 H8 123.1 . .
N5 C7 H7 126.9 . .
N5 C7 C6 106.3(16) . .
C6 C7 H7 126.9 . .
C3 N12 Ag1 131.0(17) . .
C3 N12 C2 107(2) . .
C2 N12 Ag1 121.9(15) . .
C18 N4 C20 106.5(15) . .
C19 N3 C18 111.2(17) . .
C19 N3 C17 123(2) . .
C18 N3 C17 125.9(19) . .
C20 C19 H19 126.9 . .
N3 C19 C20 106.2(18) . .
N3 C19 H19 126.9 . .
C22 N7 C24 121.7(18) . .
C22 N7 C23 108(2) . .
C23 N7 C24 130.6(18) . .
N7 C24 H24A 108.9 . .
N7 C24 H24B 108.9 . .
N7 C24 C25 113.4(18) . .
H24A C24 H24B 107.7 . .
C25 C24 H24A 108.9 . .
C25 C24 H24B 108.9 . .
N4 C18 N3 106.5(17) . .
N4 C18 H18 126.8 . .
N3 C18 H18 126.8 . .
C24 C25 H25A 107.4 . .
C24 C25 H25B 107.4 . .
H25A C25 H25B 106.9 . .
C26 C25 C24 120(2) . .
C26 C25 H25A 107.4 . .
C26 C25 H25B 107.4 . .
N6 C6 H6 124.2 . .
C7 C6 N6 111.6(17) . .
C7 C6 H6 124.2 . .
C30 N9 C27 127(2) . .
C30 N9 C28 106(2) . .
C28 N9 C27 127(2) . .
N9 C27 H27A 108.4 . .
N9 C27 H27B 108.4 . .
N9 C27 C26 115.6(19) . .
H27A C27 H27B 107.4 . .
C26 C27 H27A 108.4 . .
C26 C27 H27B 108.4 . .
N9 C30 H30 126.1 . .
C29 C30 N9 108(2) . .
C29 C30 H30 126.1 . .
N3 C17 H17A 109.8 . .
N3 C17 H17B 109.8 . .
N3 C17 C16 109(2) . .
H17A C17 H17B 108.3 . .
C16 C17 H17A 109.8 . .
C16 C17 H17B 109.8 . .
C21 N8 C22 116(2) . .
C3 N11 C4 126(2) . .
C1 N11 C3 107(2) . .
C1 N11 C4 126(2) . .
N8 C22 N7 103(2) . .
N7 C23 H23 125.8 . .
C21 C23 N7 108(2) . .
C21 C23 H23 125.8 . .
N9 C28 H28 125.7 . .
N10 C28 N9 109(2) . .
N10 C28 H28 125.7 . .
N12 C3 N11 110(2) . .
N12 C3 H3 124.8 . .
N11 C3 H3 124.8 . .
C30 C29 H29 125.5 . .
C30 C29 N10 109(3) . .
N10 C29 H29 125.5 . .
N12 C2 H2 126.3 . .
C1 C2 N12 107(2) . .
C1 C2 H2 126.3 . .
N8 C21 C23 105(2) . .
C25 C26 C27 117(2) . .
C25 C26 H26A 108.1 . .
C25 C26 H26B 108.1 . .
C27 C26 H26A 108.1 . .
C27 C26 H26B 108.1 . .
H26A C26 H26B 107.3 . .
H15A C15 H15B 107.2 . .
C14 C15 H15A 108.0 . .
C14 C15 H15B 108.0 . .
C14 C15 C16 117(4) . .
C16 C15 H15A 108.0 . .
C16 C15 H15B 108.0 . .
C28 N10 C29 109(3) . .
N11 C4 H4A 109.6 . .
N11 C4 H4B 109.6 . .
N11 C4 C5 110(2) . .
H4A C4 H4B 108.1 . .
C5 C4 H4A 109.6 . .
C5 C4 H4B 109.6 . .
N11 C1 C2 108(3) . .
N11 C1 H1 126.2 . .
C2 C1 H1 126.2 . .
C4 C5 H5A 109.5 . .
C4 C5 H5B 109.5 . .
C4 C5 H5C 109.5 . .
H5A C5 H5B 109.5 . .
H5A C5 H5C 109.5 . .
H5B C5 H5C 109.5 . .
N1 C12 H12 129.2 . .
N1 C12 C13 102(3) . .
C13 C12 H12 129.2 . .
N1 C14 H14A 109.2 . .
N1 C14 H14B 109.2 . .
C15 C14 N1 112(4) . .
C15 C14 H14A 109.2 . .
C15 C14 H14B 109.2 . .
H14A C14 H14B 107.9 . .
C12 C13 H13 120.0 . .
C12 C13 N2 120(3) . .
N2 C13 H13 120.0 . .
C11 N2 C13 97(3) . .
N1 C11 H11 123.0 . .
N2 C11 N1 114(3) . .
N2 C11 H11 123.0 . .
C17 C16 C15 115(3) . .
C17 C16 H16A 108.5 . .
C17 C16 H16B 108.5 . .
C15 C16 H16A 108.5 . .
C15 C16 H16B 108.5 . .
H16A C16 H16B 107.5 . .
H63A O63 H63B 107.7 . .
C10 C10 H10A 109.3 2_456 .
C10 C10 H10B 109.3 2_456 .
H10A C10 H10B 107.9 . .
C9 C10 C10 111.7(17) . 2_456
C9 C10 H10A 109.3 . .
C9 C10 H10B 109.3 . .
N5 C9 C10 111.3(14) . .
N5 C9 H9A 109.4 . .
N5 C9 H9B 109.4 . .
C10 C9 H9A 109.4 . .
C10 C9 H9B 109.4 . .
H9A C9 H9B 108.0 . .

loop_
_geom_bond_atom_site_label_1
_geom_bond_atom_site_label_2
_geom_bond_distance
_geom_bond_site_symmetry_2
C20 H20 0.9300 .
C20 N4 1.38(3) .
C20 C19 1.35(3) .
N1 C12 1.313(18) .
N1 C14 1.41(4) .
N1 C11 1.358(19) .
O62 W11 1.714(13) .
O26 W3 2.364(10) .
O26 W5 2.377(11) .
O26 P2 1.534(11) .
O27 W2 2.413(11) .
O27 W9 2.342(10) .
O27 P1 1.529(11) .
W1 O32 1.898(10) .
W1 O7 2.369(10) .
W1 O14 1.905(11) .
W1 O20 1.913(10) .
W1 O34 1.907(11) .
W1 O56 1.705(12) .
W2 O2 1.903(11) .
W2 O33 1.916(11) .
W2 O39 1.937(11) .
W2 O51 1.903(10) .
W2 O61 1.724(13) .
W3 O4 1.868(10) .
W3 O6 1.974(11) .
W3 O13 1.892(12) .
W3 O18 1.911(11) .
W3 O35 1.703(10) .
W4 O32 1.912(10) .
W4 O22 1.912(10) .
W4 O28 2.360(10) .
W4 O30 1.938(10) .
W4 O45 1.866(11) .
W4 O59 1.682(11) .
W5 O2 1.909(11) .
W5 O3 1.925(11) .
W5 O18 1.914(10) .
W5 O21 1.716(12) .
W5 O52 1.892(10) .
W6 O11 1.914(11) .
W6 O17 1.930(11) .
W6 O19 2.375(11) .
W6 O47 1.931(11) .
W6 O52 1.912(10) .
W6 O58 1.678(12) .
W7 O1 1.953(11) .
W7 O5 1.892(11) .
W7 O19 2.373(10) .
W7 O44 1.701(10) .
W7 O45 1.928(11) .
W7 O47 1.902(12) .
W8 O5 1.891(11) .
W8 O10 1.943(10) .
W8 O25 2.384(10) .
W8 O29 1.932(11) .
W8 O34 1.894(11) .
W8 O43 1.709(10) .
W9 O4 1.929(10) .
W9 O9 1.895(10) .
W9 O33 1.903(12) .
W9 O37 1.718(10) .
W9 O40 1.890(11) .
W10 O7 2.369(10) .
W10 O8 1.879(11) .
W10 O12 1.932(12) .
W10 O20 1.912(11) .
W10 O40 1.920(11) .
W10 O41 1.689(11) .
W11 O11 1.890(11) .
W11 O15 1.942(10) .
W11 O25 2.349(11) .
W11 O29 1.915(11) .
W11 O51 1.893(11) .
W12 O6 1.864(11) .
W12 O24 2.358(10) .
W12 O31 1.919(12) .
W12 O48 1.930(11) .
W12 O49 1.698(12) .
W12 O50 1.946(11) .
W13 O10 1.897(10) .
W13 O14 1.913(11) .
W13 O23 2.394(10) .
W13 O38 1.932(11) .
W13 O42 1.708(11) .
W13 O53 1.921(12) .
W14 O15 1.910(10) .
W14 O16 1.918(10) .
W14 O23 2.395(11) .
W14 O39 1.904(11) .
W14 O53 1.919(12) .
W14 O57 1.719(11) .
W15 O3 1.904(12) .
W15 O17 1.892(12) .
W15 O24 2.384(10) .
W15 O31 1.927(11) .
W15 O54 1.945(12) .
W15 O60 1.712(11) .
W16 O8 1.921(11) .
W16 O13 1.918(12) .
W16 O28 2.363(11) .
W16 O30 1.901(11) .
W16 O46 1.721(11) .
W16 O48 1.908(11) .
W17 O1 1.880(11) .
W17 O22 1.923(11) .
W17 O24 2.409(11) .
W17 O50 1.916(11) .
W17 O54 1.930(12) .
W17 O55 1.698(12) .
W18 O9 1.933(10) .
W18 O12 1.909(12) .
W18 O16 1.927(11) .
W18 O23 2.385(10) .
W18 O36 1.714(11) .
W18 O38 1.901(11) .
Ag2 N6 2.068(15) .
Ag2 N6 2.068(15) 2_556
P1 O7 1.530(11) .
P1 O23 1.571(11) .
P1 O25 1.531(10) .
P2 O19 1.533(10) .
P2 O24 1.580(11) .
P2 O28 1.532(11) .
Ag1 N12 2.132(18) 2_665
Ag1 N12 2.132(18) .
N5 C8 1.35(2) .
N5 C7 1.34(2) .
N5 C9 1.47(2) .
N6 C8 1.32(2) .
N6 C6 1.38(2) .
C8 H8 0.9300 .
C7 H7 0.9300 .
C7 C6 1.36(3) .
N12 C3 1.28(3) .
N12 C2 1.37(3) .
N4 C18 1.36(3) .
N3 C19 1.32(2) .
N3 C18 1.36(2) .
N3 C17 1.48(2) .
C19 H19 0.9300 .
N7 C24 1.41(2) .
N7 C22 1.35(2) .
N7 C23 1.38(3) .
C24 H24A 0.9700 .
C24 H24B 0.9700 .
C24 C25 1.56(3) .
C18 H18 0.9300 .
C25 H25A 0.9700 .
C25 H25B 0.9700 .
C25 C26 1.41(3) .
C6 H6 0.9300 .
N9 C27 1.47(3) .
N9 C30 1.37(3) .
N9 C28 1.41(3) .
C27 H27A 0.9700 .
C27 H27B 0.9700 .
C27 C26 1.53(3) .
C30 H30 0.9300 .
C30 C29 1.32(4) .
C17 H17A 0.9700 .
C17 H17B 0.9700 .
C17 C16 1.57(4) .
N8 C22 1.32(3) .
N8 C21 1.29(3) .
N11 C3 1.34(3) .
N11 C4 1.47(3) .
N11 C1 1.33(3) .
C23 H23 0.9300 .
C23 C21 1.32(4) .
C28 H28 0.9300 .
C28 N10 1.29(3) .
C3 H3 0.9300 .
C29 H29 0.9300 .
C29 N10 1.38(4) .
C2 H2 0.9300 .
C2 C1 1.34(4) .
C26 H26A 0.9700 .
C26 H26B 0.9700 .
C15 H15A 0.9700 .
C15 H15B 0.9700 .
C15 C14 1.40(4) .
C15 C16 1.57(5) .
C4 H4A 0.9700 .
C4 H4B 0.9700 .
C4 C5 1.532(18) .
C1 H1 0.9300 .
C5 H5A 0.9600 .
C5 H5B 0.9600 .
C5 H5C 0.9600 .
C12 H12 0.9300 .
C12 C13 1.314(19) .
C14 H14A 0.9700 .
C14 H14B 0.9700 .
C13 H13 0.9300 .
C13 N2 1.330(19) .
N2 C11 1.326(19) .
C11 H11 0.9300 .
C16 H16A 0.9700 .
C16 H16B 0.9700 .
O63 H63A 0.8498 .
O63 H63B 0.8499 .
C10 C10 1.53(3) 2_456
C10 H10A 0.9700 .
C10 H10B 0.9700 .
C10 C9 1.51(2) .
C9 H9A 0.9700 .
C9 H9B 0.9700 .

loop_
_geom_hbond_atom_site_label_D
_geom_hbond_atom_site_label_H
_geom_hbond_atom_site_label_A
_geom_hbond_distance_DH
_geom_hbond_distance_HA
_geom_hbond_distance_DA
_geom_hbond_angle_DHA
_geom_hbond_site_symmetry_A
O63 H63A O9 0.85 2.33 3.18(2) 172.5 2_676
O63 H63B O35 0.85 2.15 3.00(2) 176.3 1_656

loop_
_platon_squeeze_void_nr
_platon_squeeze_void_average_x
_platon_squeeze_void_average_y
_platon_squeeze_void_average_z
_platon_squeeze_void_volume
_platon_squeeze_void_count_electrons
_platon_squeeze_void_content
1 0.000 0.500 0.000 315 146 ' '
